data_7034677
loop_
_publ_author_name
'Guchhait, Tapas'
'Barua, Bhagyasree'
'Biswas, Aritra'
'Basak, Biswanath'
'Mani, Ganesan'

_publ_section_title
;
 Synthesis and structural characterization of silver(i), copper(i)
 coordination polymers and a helicate palladium(ii) complex of
 dipyrrolylmethane-based dipyrazole ligands: the effect of meso
 substituents on structural formation.
;
_journal_issue 19
_journal_name_full 'Dalton transactions (Cambridge, England : 2003)'
_journal_page_first 9091
_journal_page_last 9102
_journal_paper_doi 10.1039/c5dt00430f
_journal_volume 44
_journal_year 2015
_chemical_formula_sum 'C26 H34 N6'
_chemical_formula_weight 430.59
_chemical_name_systematic
;
 ?
;
_space_group_IT_number 2
_symmetry_cell_setting triclinic
_symmetry_space_group_name_Hall '-P 1'
_symmetry_space_group_name_H-M 'P -1'
_atom_sites_solution_hydrogens geom
_atom_sites_solution_primary direct
_atom_sites_solution_secondary difmap
_audit_creation_method SHELXL-97
_audit_update_record
;
2015-01-28 deposited with the CCDC.
2015-04-01 downloaded from the CCDC.
;
_cell_angle_alpha 93.786(9)
_cell_angle_beta 107.308(9)
_cell_angle_gamma 111.810(8)
_cell_formula_units_Z 2
_cell_length_a 9.480(3)
_cell_length_b 11.937(3)
_cell_length_c 12.185(4)
_cell_measurement_reflns_used 14279
_cell_measurement_temperature 293(2)
_cell_measurement_theta_max 24.99
_cell_measurement_theta_min 1.79
_cell_volume 1197.7(6)
_computing_structure_refinement 'SHELXL-97 (Sheldrick, 2008)'
_computing_structure_solution sir92
_diffrn_ambient_temperature 293(2)
_diffrn_measured_fraction_theta_full 0.996
_diffrn_measured_fraction_theta_max 0.996
_diffrn_measurement_device_type 'Bruker CCD APEX 2'
_diffrn_measurement_method hemisphere
_diffrn_radiation_monochromator graphite
_diffrn_radiation_source 'fine-focus sealed tube'
_diffrn_radiation_type MoK\a
_diffrn_radiation_wavelength 0.71073
_diffrn_reflns_av_R_equivalents 0.0439
_diffrn_reflns_av_sigmaI/netI 0.0539
_diffrn_reflns_limit_h_max 11
_diffrn_reflns_limit_h_min -11
_diffrn_reflns_limit_k_max 14
_diffrn_reflns_limit_k_min -14
_diffrn_reflns_limit_l_max 13
_diffrn_reflns_limit_l_min -14
_diffrn_reflns_number 14279
_diffrn_reflns_theta_full 24.99
_diffrn_reflns_theta_max 24.99
_diffrn_reflns_theta_min 1.79
_exptl_absorpt_coefficient_mu 0.073
_exptl_absorpt_correction_T_max 0.9985
_exptl_absorpt_correction_T_min 0.9971
_exptl_absorpt_correction_type multi-scan
_exptl_absorpt_process_details sadabs
_exptl_crystal_colour Colorless
_exptl_crystal_density_diffrn 1.194
_exptl_crystal_density_method 'not measured'
_exptl_crystal_description Prism
_exptl_crystal_F_000 464
_exptl_crystal_size_max 0.04
_exptl_crystal_size_mid 0.02
_exptl_crystal_size_min 0.02
_refine_diff_density_max 0.217
_refine_diff_density_min -0.204
_refine_diff_density_rms 0.037
_refine_ls_extinction_method none
_refine_ls_goodness_of_fit_ref 1.024
_refine_ls_hydrogen_treatment mixed
_refine_ls_matrix_type full
_refine_ls_number_parameters 295
_refine_ls_number_reflns 4210
_refine_ls_number_restraints 0
_refine_ls_restrained_S_all 1.024
_refine_ls_R_factor_all 0.1010
_refine_ls_R_factor_gt 0.0535
_refine_ls_shift/su_max 0.000
_refine_ls_shift/su_mean 0.000
_refine_ls_structure_factor_coef Fsqd
_refine_ls_weighting_details 'calc w=1/[\s^2^(Fo^2^)+(0.0645P)^2^+0.4177P] where P=(Fo^2^+2Fc^2^)/3'
_refine_ls_weighting_scheme calc
_refine_ls_wR_factor_gt 0.1294
_refine_ls_wR_factor_ref 0.1519
_reflns_number_gt 2687
_reflns_number_total 4210
_reflns_threshold_expression >2\s(I)
_cod_data_source_file c5dt00430f2.cif
_cod_data_source_block L2
_cod_depositor_comments
;
The following automatic conversions were performed:

'_symmetry_cell_setting' value 'Triclinic' changed to 'triclinic'
according to
/usr/data/users/saulius/crontab/automatic-downloads/rss-feeds/RSC/lib/dictionaries/cif_core.dic
dictionary named 'cif_core.dic' version 2.4.2 from 2011-04-26.

Automatic conversion script
Id: cif_fix_values 3143 2015-03-26 13:38:13Z robertas 

 Adding full bibliography for 7034676--7034681.cif.
;
_cod_original_cell_volume 1197.8(6)
_cod_original_sg_symbol_H-M P-1
_cod_database_code 7034677

loop_
_symmetry_equiv_pos_as_xyz
'x, y, z'
'-x, -y, -z'

loop_
_atom_site_label
_atom_site_type_symbol
_atom_site_fract_x
_atom_site_fract_y
_atom_site_fract_z
_atom_site_U_iso_or_equiv
_atom_site_adp_type
_atom_site_occupancy
_atom_site_symmetry_multiplicity
_atom_site_calc_flag
_atom_site_refinement_flags
C1 C 0.5092(3) 0.7507(2) 0.7021(2) 0.0395(6) Uani 1 1 d .
C2 C 0.5565(3) 0.6502(2) 0.6579(2) 0.0466(7) Uani 1 1 d .
H2A H 0.5880 0.6705 0.5905 0.056 Uiso 1 1 calc R
H2B H 0.6503 0.6513 0.7190 0.056 Uiso 1 1 calc R
C3 C 0.4227(3) 0.5204(3) 0.6235(3) 0.0574(8) Uani 1 1 d .
H3A H 0.4577 0.4645 0.5893 0.069 Uiso 1 1 calc R
H3B H 0.4035 0.4940 0.6933 0.069 Uiso 1 1 calc R
C4 C 0.2664(3) 0.5136(3) 0.5369(3) 0.0695(9) Uani 1 1 d .
H4A H 0.1817 0.4319 0.5234 0.083 Uiso 1 1 calc R
H4B H 0.2807 0.5277 0.4626 0.083 Uiso 1 1 calc R
C5 C 0.2157(3) 0.6089(3) 0.5823(3) 0.0636(8) Uani 1 1 d .
H5A H 0.1183 0.6056 0.5237 0.076 Uiso 1 1 calc R
H5B H 0.1913 0.5902 0.6525 0.076 Uiso 1 1 calc R
C6 C 0.3491(3) 0.7375(3) 0.6100(2) 0.0500(7) Uani 1 1 d .
H6A H 0.3134 0.7961 0.6387 0.060 Uiso 1 1 calc R
H6B H 0.3683 0.7576 0.5384 0.060 Uiso 1 1 calc R
C7 C 0.4909(3) 0.7360(2) 0.8204(2) 0.0377(6) Uani 1 1 d .
C8 C 0.5299(3) 0.6652(2) 0.8973(2) 0.0455(6) Uani 1 1 d .
H8 H 0.5718 0.6081 0.8854 0.055 Uiso 1 1 calc R
C9 C 0.4958(3) 0.6938(3) 0.9978(2) 0.0499(7) Uani 1 1 d .
H9 H 0.5101 0.6582 1.0636 0.060 Uiso 1 1 calc R
C10 C 0.4385(3) 0.7822(2) 0.9820(2) 0.0412(6) Uani 1 1 d .
C11 C 0.6392(3) 0.8763(2) 0.7125(2) 0.0394(6) Uani 1 1 d .
C12 C 0.6389(3) 0.9656(3) 0.6490(2) 0.0558(7) Uani 1 1 d .
H12 H 0.5513 0.9631 0.5872 0.067 Uiso 1 1 calc R
C13 C 0.7939(4) 1.0622(3) 0.6932(3) 0.0614(8) Uani 1 1 d .
H13 H 0.8271 1.1346 0.6651 0.074 Uiso 1 1 calc R
C14 C 0.8866(3) 1.0321(2) 0.7836(2) 0.0456(6) Uani 1 1 d .
C15 C 0.3908(3) 0.8491(3) 1.0626(2) 0.0504(7) Uani 1 1 d .
H15A H 0.3864 0.9227 1.0354 0.061 Uiso 1 1 calc R
H15B H 0.2836 0.7970 1.0616 0.061 Uiso 1 1 calc R
C16 C 1.0572(3) 1.1023(2) 0.8656(3) 0.0530(7) Uani 1 1 d .
H16A H 1.0875 1.0507 0.9177 0.064 Uiso 1 1 calc R
H16B H 1.1292 1.1232 0.8207 0.064 Uiso 1 1 calc R
C17 C 0.5045(4) 0.8149(3) 1.2655(2) 0.0579(8) Uani 1 1 d .
C18 C 0.6510(4) 0.8767(3) 1.3542(3) 0.0672(9) Uani 1 1 d .
H18 H 0.6868 0.8534 1.4250 0.081 Uiso 1 1 calc R
C19 C 0.7356(3) 0.9809(3) 1.3180(2) 0.0574(8) Uani 1 1 d .
C20 C 0.3649(4) 0.6990(3) 1.2553(3) 0.0832(10) Uani 1 1 d .
H20A H 0.2812 0.6810 1.1806 0.125 Uiso 1 1 calc R
H20B H 0.3239 0.7081 1.3169 0.125 Uiso 1 1 calc R
H20C H 0.3993 0.6328 1.2617 0.125 Uiso 1 1 calc R
C21 C 0.9005(4) 1.0808(3) 1.3808(3) 0.0810(10) Uani 1 1 d .
H21A H 0.9252 1.1405 1.3326 0.122 Uiso 1 1 calc R
H21B H 0.9793 1.0461 1.3971 0.122 Uiso 1 1 calc R
H21C H 0.9029 1.1199 1.4532 0.122 Uiso 1 1 calc R
C22 C 1.1119(3) 1.3274(3) 0.9082(2) 0.0503(7) Uani 1 1 d .
C23 C 1.1004(3) 1.3979(3) 0.9953(3) 0.0591(8) Uani 1 1 d .
H23 H 1.1188 1.4807 1.0022 0.071 Uiso 1 1 calc R
C24 C 1.0559(3) 1.3218(3) 1.0718(3) 0.0520(7) Uani 1 1 d .
C27 C 1.1540(4) 1.3602(3) 0.8025(3) 0.0774(10) Uani 1 1 d .
H27A H 1.1505 1.2892 0.7580 0.116 Uiso 1 1 calc R
H27B H 1.2610 1.4248 0.8267 0.116 Uiso 1 1 calc R
H27C H 1.0775 1.3877 0.7549 0.116 Uiso 1 1 calc R
C28 C 1.0214(4) 1.3508(3) 1.1797(3) 0.0796(10) Uani 1 1 d .
H28A H 0.9936 1.2791 1.2140 0.119 Uiso 1 1 calc R
H28B H 0.9327 1.3752 1.1593 0.119 Uiso 1 1 calc R
H28C H 1.1158 1.4166 1.2350 0.119 Uiso 1 1 calc R
N1 N 0.7913(2) 0.9185(2) 0.79508(18) 0.0426(5) Uani 1 1 d .
H1N1 H 0.825(3) 0.880(2) 0.846(2) 0.051 Uiso 1 1 d .
N2 N 0.4353(2) 0.8076(2) 0.87355(17) 0.0403(5) Uani 1 1 d .
H1N2 H 0.402(3) 0.865(2) 0.843(2) 0.048 Uiso 1 1 d .
N3 N 0.5059(3) 0.8832(2) 1.18205(18) 0.0484(6) Uani 1 1 d .
N4 N 0.6470(3) 0.9851(2) 1.21148(19) 0.0519(6) Uani 1 1 d .
N5 N 1.0768(2) 1.21474(19) 0.93506(19) 0.0452(5) Uani 1 1 d .
N6 N 1.0414(2) 1.2087(2) 1.0356(2) 0.0501(6) Uani 1 1 d .

loop_
_atom_site_aniso_label
_atom_site_aniso_U_11
_atom_site_aniso_U_22
_atom_site_aniso_U_33
_atom_site_aniso_U_23
_atom_site_aniso_U_13
_atom_site_aniso_U_12
C1 0.0383(12) 0.0435(15) 0.0350(13) 0.0035(11) 0.0136(10) 0.0150(11)
C2 0.0473(14) 0.0456(16) 0.0457(15) 0.0025(12) 0.0199(12) 0.0160(12)
C3 0.0633(17) 0.0474(17) 0.0575(18) -0.0028(14) 0.0271(14) 0.0157(14)
C4 0.0603(18) 0.056(2) 0.064(2) -0.0093(16) 0.0151(15) 0.0020(15)
C5 0.0396(14) 0.071(2) 0.0601(18) 0.0007(16) 0.0076(13) 0.0112(14)
C6 0.0446(14) 0.0611(18) 0.0402(14) 0.0027(13) 0.0103(11) 0.0220(13)
C7 0.0327(11) 0.0387(14) 0.0381(13) 0.0016(11) 0.0113(10) 0.0125(10)
C8 0.0474(14) 0.0474(17) 0.0437(15) 0.0060(13) 0.0146(11) 0.0231(12)
C9 0.0591(16) 0.0562(18) 0.0406(15) 0.0167(13) 0.0178(12) 0.0286(14)
C10 0.0393(12) 0.0498(16) 0.0349(14) 0.0076(12) 0.0127(10) 0.0190(12)
C11 0.0422(13) 0.0452(16) 0.0329(13) 0.0073(12) 0.0159(10) 0.0181(11)
C12 0.0548(16) 0.0542(19) 0.0489(16) 0.0142(14) 0.0075(13) 0.0198(14)
C13 0.0664(18) 0.0501(18) 0.0644(19) 0.0231(15) 0.0235(15) 0.0177(15)
C14 0.0460(14) 0.0394(16) 0.0524(16) 0.0075(12) 0.0216(12) 0.0155(12)
C15 0.0499(15) 0.0652(19) 0.0420(15) 0.0109(13) 0.0178(12) 0.0284(14)
C16 0.0449(14) 0.0419(16) 0.0729(19) 0.0064(14) 0.0242(13) 0.0166(12)
C17 0.078(2) 0.067(2) 0.0444(16) 0.0181(15) 0.0287(15) 0.0399(17)
C18 0.093(2) 0.083(2) 0.0440(17) 0.0210(17) 0.0212(17) 0.055(2)
C19 0.0608(17) 0.071(2) 0.0475(17) 0.0043(15) 0.0113(14) 0.0422(16)
C20 0.104(3) 0.083(3) 0.076(2) 0.032(2) 0.048(2) 0.037(2)
C21 0.069(2) 0.097(3) 0.069(2) -0.0019(19) 0.0044(17) 0.045(2)
C22 0.0431(14) 0.0396(17) 0.0612(18) 0.0127(14) 0.0139(13) 0.0125(12)
C23 0.0565(16) 0.0434(17) 0.073(2) 0.0078(16) 0.0140(15) 0.0231(14)
C24 0.0408(14) 0.0551(19) 0.0582(18) 0.0057(15) 0.0115(12) 0.0232(13)
C27 0.077(2) 0.071(2) 0.079(2) 0.0278(19) 0.0357(18) 0.0155(17)
C28 0.067(2) 0.101(3) 0.072(2) 0.002(2) 0.0250(17) 0.0384(19)
N1 0.0429(11) 0.0394(14) 0.0421(13) 0.0104(10) 0.0116(10) 0.0153(10)
N2 0.0441(11) 0.0447(13) 0.0363(12) 0.0096(10) 0.0138(9) 0.0227(10)
N3 0.0567(13) 0.0578(15) 0.0376(12) 0.0100(11) 0.0186(10) 0.0291(12)
N4 0.0563(13) 0.0603(16) 0.0474(13) 0.0089(11) 0.0180(11) 0.0331(12)
N5 0.0393(11) 0.0367(13) 0.0561(14) 0.0096(11) 0.0151(10) 0.0128(9)
N6 0.0405(11) 0.0517(15) 0.0560(14) 0.0149(12) 0.0163(10) 0.0165(10)

loop_
_atom_type_symbol
_atom_type_description
_atom_type_scat_dispersion_real
_atom_type_scat_dispersion_imag
_atom_type_scat_source
C C 0.0033 0.0016 'International Tables Vol C Tables 4.2.6.8 and 6.1.1.4'
H H 0.0000 0.0000 'International Tables Vol C Tables 4.2.6.8 and 6.1.1.4'
N N 0.0061 0.0033 'International Tables Vol C Tables 4.2.6.8 and 6.1.1.4'

loop_
_geom_angle_atom_site_label_1
_geom_angle_atom_site_label_2
_geom_angle_atom_site_label_3
_geom_angle
C11 C1 C7 109.91(19)
C11 C1 C6 108.8(2)
C7 C1 C6 111.11(19)
C11 C1 C2 109.22(19)
C7 C1 C2 110.0(2)
C6 C1 C2 107.76(19)
C3 C2 C1 114.4(2)
C3 C2 H2A 108.7
C1 C2 H2A 108.7
C3 C2 H2B 108.7
C1 C2 H2B 108.7
H2A C2 H2B 107.6
C4 C3 C2 112.0(2)
C4 C3 H3A 109.2
C2 C3 H3A 109.2
C4 C3 H3B 109.2
C2 C3 H3B 109.2
H3A C3 H3B 107.9
C3 C4 C5 110.9(2)
C3 C4 H4A 109.5
C5 C4 H4A 109.5
C3 C4 H4B 109.5
C5 C4 H4B 109.5
H4A C4 H4B 108.0
C6 C5 C4 110.9(2)
C6 C5 H5A 109.5
C4 C5 H5A 109.5
C6 C5 H5B 109.5
C4 C5 H5B 109.5
H5A C5 H5B 108.0
C5 C6 C1 112.9(2)
C5 C6 H6A 109.0
C1 C6 H6A 109.0
C5 C6 H6B 109.0
C1 C6 H6B 109.0
H6A C6 H6B 107.8
C8 C7 N2 106.6(2)
C8 C7 C1 132.1(2)
N2 C7 C1 121.2(2)
C7 C8 C9 108.0(2)
C7 C8 H8 126.0
C9 C8 H8 126.0
C10 C9 C8 108.2(2)
C10 C9 H9 125.9
C8 C9 H9 125.9
C9 C10 N2 107.1(2)
C9 C10 C15 130.4(2)
N2 C10 C15 122.5(2)
C12 C11 N1 106.5(2)
C12 C11 C1 131.5(2)
N1 C11 C1 122.0(2)
C11 C12 C13 108.0(2)
C11 C12 H12 126.0
C13 C12 H12 126.0
C14 C13 C12 108.3(3)
C14 C13 H13 125.8
C12 C13 H13 125.8
C13 C14 N1 106.7(2)
C13 C14 C16 131.3(3)
N1 C14 C16 121.9(2)
N3 C15 C10 110.9(2)
N3 C15 H15A 109.5
C10 C15 H15A 109.5
N3 C15 H15B 109.5
C10 C15 H15B 109.5
H15A C15 H15B 108.0
N5 C16 C14 111.8(2)
N5 C16 H16A 109.3
C14 C16 H16A 109.3
N5 C16 H16B 109.3
C14 C16 H16B 109.3
H16A C16 H16B 107.9
N3 C17 C18 105.6(3)
N3 C17 C20 123.3(3)
C18 C17 C20 131.1(3)
C17 C18 C19 106.8(3)
C17 C18 H18 126.6
C19 C18 H18 126.6
N4 C19 C18 110.3(3)
N4 C19 C21 120.4(3)
C18 C19 C21 129.3(3)
C17 C20 H20A 109.5
C17 C20 H20B 109.5
H20A C20 H20B 109.5
C17 C20 H20C 109.5
H20A C20 H20C 109.5
H20B C20 H20C 109.5
C19 C21 H21A 109.5
C19 C21 H21B 109.5
H21A C21 H21B 109.5
C19 C21 H21C 109.5
H21A C21 H21C 109.5
H21B C21 H21C 109.5
N5 C22 C23 106.0(3)
N5 C22 C27 123.9(3)
C23 C22 C27 130.1(3)
C22 C23 C24 106.5(3)
C22 C23 H23 126.7
C24 C23 H23 126.7
N6 C24 C23 110.7(3)
N6 C24 C28 120.4(3)
C23 C24 C28 128.9(3)
C22 C27 H27A 109.5
C22 C27 H27B 109.5
H27A C27 H27B 109.5
C22 C27 H27C 109.5
H27A C27 H27C 109.5
H27B C27 H27C 109.5
C24 C28 H28A 109.5
C24 C28 H28B 109.5
H28A C28 H28B 109.5
C24 C28 H28C 109.5
H28A C28 H28C 109.5
H28B C28 H28C 109.5
C14 N1 C11 110.4(2)
C14 N1 H1N1 123.3(19)
C11 N1 H1N1 126.3(19)
C10 N2 C7 110.2(2)
C10 N2 H1N2 123.6(16)
C7 N2 H1N2 126.2(16)
C17 N3 N4 112.5(2)
C17 N3 C15 127.5(3)
N4 N3 C15 119.0(2)
C19 N4 N3 104.8(2)
C22 N5 N6 112.3(2)
C22 N5 C16 128.4(2)
N6 N5 C16 119.0(2)
C24 N6 N5 104.5(2)

loop_
_geom_bond_atom_site_label_1
_geom_bond_atom_site_label_2
_geom_bond_distance
C1 C11 1.514(3)
C1 C7 1.516(3)
C1 C6 1.540(3)
C1 C2 1.545(3)
C2 C3 1.524(3)
C2 H2A 0.9700
C2 H2B 0.9700
C3 C4 1.512(4)
C3 H3A 0.9700
C3 H3B 0.9700
C4 C5 1.521(4)
C4 H4A 0.9700
C4 H4B 0.9700
C5 C6 1.518(4)
C5 H5A 0.9700
C5 H5B 0.9700
C6 H6A 0.9700
C6 H6B 0.9700
C7 C8 1.363(3)
C7 N2 1.376(3)
C8 C9 1.409(3)
C8 H8 0.9300
C9 C10 1.355(3)
C9 H9 0.9300
C10 N2 1.370(3)
C10 C15 1.496(3)
C11 C12 1.358(4)
C11 N1 1.369(3)
C12 C13 1.403(4)
C12 H12 0.9300
C13 C14 1.351(4)
C13 H13 0.9300
C14 N1 1.366(3)
C14 C16 1.496(3)
C15 N3 1.456(3)
C15 H15A 0.9700
C15 H15B 0.9700
C16 N5 1.457(3)
C16 H16A 0.9700
C16 H16B 0.9700
C17 N3 1.345(3)
C17 C18 1.372(4)
C17 C20 1.483(4)
C18 C19 1.388(4)
C18 H18 0.9300
C19 N4 1.336(3)
C19 C21 1.495(4)
C20 H20A 0.9600
C20 H20B 0.9600
C20 H20C 0.9600
C21 H21A 0.9600
C21 H21B 0.9600
C21 H21C 0.9600
C22 N5 1.348(3)
C22 C23 1.366(4)
C22 C27 1.492(4)
C23 C24 1.390(4)
C23 H23 0.9300
C24 N6 1.336(3)
C24 C28 1.494(4)
C27 H27A 0.9600
C27 H27B 0.9600
C27 H27C 0.9600
C28 H28A 0.9600
C28 H28B 0.9600
C28 H28C 0.9600
N1 H1N1 0.85(3)
N2 H1N2 0.91(3)
N3 N4 1.358(3)
N5 N6 1.363(3)

loop_
_geom_hbond_atom_site_label_D
_geom_hbond_atom_site_label_H
_geom_hbond_atom_site_label_A
_geom_hbond_distance_DH
_geom_hbond_distance_HA
_geom_hbond_distance_DA
_geom_hbond_angle_DHA
_geom_hbond_site_symmetry_A
N1 H1N1 N6 0.85(3) 2.22(3) 3.055(3) 168(2) 2_777
N2 H1N2 N4 0.91(3) 2.11(3) 3.017(3) 173(2) 2_677

loop_
_geom_torsion_atom_site_label_1
_geom_torsion_atom_site_label_2
_geom_torsion_atom_site_label_3
_geom_torsion_atom_site_label_4
_geom_torsion
C11 C1 C2 C3 -169.9(2)
C7 C1 C2 C3 69.3(3)
C6 C1 C2 C3 -51.9(3)
C1 C2 C3 C4 52.9(3)
C2 C3 C4 C5 -53.3(3)
C3 C4 C5 C6 56.3(3)
C4 C5 C6 C1 -58.7(3)
C11 C1 C6 C5 173.1(2)
C7 C1 C6 C5 -65.8(3)
C2 C1 C6 C5 54.8(3)
C11 C1 C7 C8 -109.6(3)
C6 C1 C7 C8 130.0(3)
C2 C1 C7 C8 10.7(3)
C11 C1 C7 N2 65.5(3)
C6 C1 C7 N2 -54.9(3)
C2 C1 C7 N2 -174.17(19)
N2 C7 C8 C9 0.6(3)
C1 C7 C8 C9 176.2(2)
C7 C8 C9 C10 -0.7(3)
C8 C9 C10 N2 0.6(3)
C8 C9 C10 C15 -177.1(2)
C7 C1 C11 C12 -129.2(3)
C6 C1 C11 C12 -7.4(4)
C2 C1 C11 C12 110.0(3)
C7 C1 C11 N1 52.4(3)
C6 C1 C11 N1 174.2(2)
C2 C1 C11 N1 -68.4(3)
N1 C11 C12 C13 0.8(3)
C1 C11 C12 C13 -177.8(2)
C11 C12 C13 C14 -0.7(3)
C12 C13 C14 N1 0.3(3)
C12 C13 C14 C16 -176.7(3)
C9 C10 C15 N3 41.9(4)
N2 C10 C15 N3 -135.5(2)
C13 C14 C16 N5 62.0(4)
N1 C14 C16 N5 -114.5(3)
N3 C17 C18 C19 -0.7(3)
C20 C17 C18 C19 -179.5(3)
C17 C18 C19 N4 0.1(3)
C17 C18 C19 C21 179.4(3)
N5 C22 C23 C24 -0.7(3)
C27 C22 C23 C24 179.4(3)
C22 C23 C24 N6 0.6(3)
C22 C23 C24 C28 -177.8(3)
C13 C14 N1 C11 0.2(3)
C16 C14 N1 C11 177.5(2)
C12 C11 N1 C14 -0.7(3)
C1 C11 N1 C14 178.1(2)
C9 C10 N2 C7 -0.2(3)
C15 C10 N2 C7 177.7(2)
C8 C7 N2 C10 -0.2(3)
C1 C7 N2 C10 -176.4(2)
C18 C17 N3 N4 1.0(3)
C20 C17 N3 N4 180.0(3)
C18 C17 N3 C15 169.5(2)
C20 C17 N3 C15 -11.6(4)
C10 C15 N3 C17 -87.0(3)
C10 C15 N3 N4 80.8(3)
C18 C19 N4 N3 0.5(3)
C21 C19 N4 N3 -178.9(2)
C17 N3 N4 C19 -0.9(3)
C15 N3 N4 C19 -170.5(2)
C23 C22 N5 N6 0.6(3)
C27 C22 N5 N6 -179.5(2)
C23 C22 N5 C16 173.8(2)
C27 C22 N5 C16 -6.4(4)
C14 C16 N5 C22 -88.0(3)
C14 C16 N5 N6 84.7(3)
C23 C24 N6 N5 -0.2(3)
C28 C24 N6 N5 178.3(2)
C22 N5 N6 C24 -0.3(3)
C16 N5 N6 C24 -174.1(2)
